data_7108427
loop_
_publ_author_name
'Gildas Gavrel'
'Pei Yu'
'Anne Leaustic'
'Regis Guillot'
'Remi Metivier'
'Keitaro Nakatani'

_publ_section_title
;
 4,4'-Bithiazole-based tetraarylenes: new photochromes with unique
 photoreactive patterns
;
_journal_name_full Chem.Commun.
_journal_page_first 10111
_journal_paper_doi 10.1039/c2cc35587f
_journal_volume 48
_journal_year 2012
_chemical_formula_moiety 'C38 H26 N4 S4'
_chemical_formula_sum 'C38 H26 N4 S4'
_chemical_formula_weight 666.91
_chemical_properties_physical photo-sensitive
_space_group_IT_number 14
_symmetry_cell_setting monoclinic
_symmetry_Int_Tables_number 14
_symmetry_space_group_name_Hall '-P 2yn'
_symmetry_space_group_name_H-M 'P 1 21/n 1'
_atom_sites_solution_hydrogens geom
_atom_sites_solution_primary direct
_atom_sites_solution_secondary difmap
_audit_creation_method SHELXL-97
_cell_angle_alpha 90.00
_cell_angle_beta 95.9330(10)
_cell_angle_gamma 90.00
_cell_formula_units_Z 4
_cell_length_a 11.9309(6)
_cell_length_b 13.5973(7)
_cell_length_c 19.9102(9)
_cell_measurement_reflns_used 7291
_cell_measurement_temperature 100(1)
_cell_measurement_theta_max 36.72
_cell_measurement_theta_min 2.28
_cell_volume 3212.7(3)
_computing_cell_refinement 'Bruker SMART'
_computing_data_collection 'Bruker SMART'
_computing_data_reduction 'Bruker SAINT'
_computing_structure_refinement 'SHELXL-97 (Sheldrick, 1997)'
_diffrn_ambient_temperature 100(1)
_diffrn_measured_fraction_theta_full 0.999
_diffrn_measured_fraction_theta_max 0.968
_diffrn_measurement_device_type 'CCD area detector'
_diffrn_measurement_method 'phi and omega scans'
_diffrn_radiation_monochromator graphite
_diffrn_radiation_probe x-ray
_diffrn_radiation_type MoK\a
_diffrn_radiation_wavelength 0.71073
_diffrn_reflns_av_R_equivalents 0.0319
_diffrn_reflns_av_sigmaI/netI 0.0373
_diffrn_reflns_limit_h_max 20
_diffrn_reflns_limit_h_min -17
_diffrn_reflns_limit_k_max 22
_diffrn_reflns_limit_k_min -19
_diffrn_reflns_limit_l_max 33
_diffrn_reflns_limit_l_min -23
_diffrn_reflns_number 57823
_diffrn_reflns_theta_full 25.00
_diffrn_reflns_theta_max 36.72
_diffrn_reflns_theta_min 1.91
_diffrn_source 'fine-focus sealed tube'
_diffrn_source_type 'kappa X8 APEX II Bruker ICMMO'
_exptl_absorpt_coefficient_mu 0.331
_exptl_absorpt_correction_T_max 0.942
_exptl_absorpt_correction_T_min 0.911
_exptl_absorpt_correction_type psi-scan
_exptl_absorpt_process_details SADABS
_exptl_crystal_density_diffrn 1.379
_exptl_crystal_density_method 'not measured'
_exptl_crystal_F_000 1384
_exptl_crystal_size_max 0.310
_exptl_crystal_size_mid 0.270
_exptl_crystal_size_min 0.210
_refine_diff_density_max 0.670
_refine_diff_density_min -0.373
_refine_diff_density_rms 0.073
_refine_ls_extinction_method none
_refine_ls_goodness_of_fit_ref 1.024
_refine_ls_hydrogen_treatment constr
_refine_ls_matrix_type full
_refine_ls_number_parameters 417
_refine_ls_number_reflns 15517
_refine_ls_number_restraints 0
_refine_ls_restrained_S_all 1.024
_refine_ls_R_factor_all 0.0638
_refine_ls_R_factor_gt 0.0406
_refine_ls_shift/su_max 0.001
_refine_ls_shift/su_mean 0.000
_refine_ls_structure_factor_coef Fsqd
_refine_ls_weighting_details 'calc w=1/[\s^2^(Fo^2^)+(0.0547P)^2^+1.0416P] where P=(Fo^2^+2Fc^2^)/3'
_refine_ls_weighting_scheme calc
_refine_ls_wR_factor_gt 0.1001
_refine_ls_wR_factor_ref 0.1113
_reflns_number_gt 11572
_reflns_number_total 15517
_reflns_threshold_expression >2sigma(I)
_cod_data_source_file c2cc35587f.txt
_cod_data_source_block 886GuillotICMMO
_cod_original_sg_symbol_H-M 'P 21/n'
_cod_database_code 7108427

loop_
_symmetry_equiv_pos_as_xyz
'x, y, z'
'-x+1/2, y+1/2, -z+1/2'
'-x, -y, -z'
'x-1/2, -y-1/2, z-1/2'

loop_
_atom_site_label
_atom_site_type_symbol
_atom_site_fract_x
_atom_site_fract_y
_atom_site_fract_z
_atom_site_U_iso_or_equiv
_atom_site_adp_type
_atom_site_occupancy
_atom_site_symmetry_multiplicity
_atom_site_calc_flag
_atom_site_refinement_flags
C1 C 0.46997(8) 0.34206(8) 0.44249(5) 0.01797(18) Uani 1 1 d .
C2 C 0.70933(8) 0.34650(8) 0.29553(5) 0.01600(17) Uani 1 1 d .
C3 C 0.74546(8) 0.39324(7) 0.41844(5) 0.01396(16) Uani 1 1 d .
C4 C 0.59345(8) 0.20193(7) 0.41406(5) 0.01570(17) Uani 1 1 d .
C5 C 0.50677(10) 0.35318(10) 0.51601(6) 0.0242(2) Uani 1 1 d .
H5A H 0.5228 0.2896 0.5356 0.036 Uiso 1 1 calc R
H5B H 0.4478 0.3839 0.5378 0.036 Uiso 1 1 calc R
H5C H 0.5734 0.3932 0.5219 0.036 Uiso 1 1 calc R
C6 C 0.77353(9) 0.25259(8) 0.29249(6) 0.02072(19) Uani 1 1 d .
H6A H 0.8279 0.2477 0.3314 0.031 Uiso 1 1 calc R
H6B H 0.8116 0.2517 0.2523 0.031 Uiso 1 1 calc R
H6C H 0.7224 0.1980 0.2918 0.031 Uiso 1 1 calc R
C7 C 0.70312(8) 0.21471(7) 0.44147(5) 0.01448(16) Uani 1 1 d .
C8 C 0.75620(8) 0.31042(7) 0.45819(5) 0.01414(16) Uani 1 1 d .
C9 C 0.50561(8) 0.27615(8) 0.39725(5) 0.01586(17) Uani 1 1 d .
C10 C 0.69604(8) 0.40715(7) 0.34918(5) 0.01459(16) Uani 1 1 d .
C11 C 0.38616(8) 0.35831(8) 0.32535(5) 0.01721(17) Uani 1 1 d .
C12 C 0.59522(9) 0.49433(8) 0.27112(5) 0.01629(17) Uani 1 1 d .
C13 C 0.84815(8) 0.41364(7) 0.52987(5) 0.01448(16) Uani 1 1 d .
C14 C 0.70651(9) 0.05238(7) 0.43294(5) 0.01603(17) Uani 1 1 d .
C15 C 0.32428(8) 0.38977(8) 0.26139(5) 0.01854(18) Uani 1 1 d .
C16 C 0.25161(9) 0.47000(9) 0.25758(6) 0.0211(2) Uani 1 1 d .
H16 H 0.2401 0.5048 0.2965 0.025 Uiso 1 1 calc R
C17 C 0.19613(10) 0.49829(10) 0.19580(6) 0.0263(2) Uani 1 1 d .
H17 H 0.1474 0.5518 0.1936 0.032 Uiso 1 1 calc R
C18 C 0.21314(10) 0.44711(11) 0.13753(6) 0.0286(3) Uani 1 1 d .
H18 H 0.1760 0.4664 0.0963 0.034 Uiso 1 1 calc R
C19 C 0.28567(11) 0.36691(11) 0.14073(6) 0.0284(2) Uani 1 1 d .
H19 H 0.2973 0.3325 0.1017 0.034 Uiso 1 1 calc R
C20 C 0.34069(10) 0.33837(10) 0.20244(6) 0.0246(2) Uani 1 1 d .
H20 H 0.3890 0.2845 0.2046 0.030 Uiso 1 1 calc R
C21 C 0.51941(9) 0.57104(8) 0.24143(5) 0.01728(17) Uani 1 1 d .
C22 C 0.47791(10) 0.64149(8) 0.28362(6) 0.0217(2) Uani 1 1 d .
H22 H 0.5007 0.6406 0.3297 0.026 Uiso 1 1 calc R
C23 C 0.40301(11) 0.71258(9) 0.25693(7) 0.0281(2) Uani 1 1 d .
H23 H 0.3761 0.7597 0.2850 0.034 Uiso 1 1 calc R
C24 C 0.36822(11) 0.71352(10) 0.18836(7) 0.0293(3) Uani 1 1 d .
H24 H 0.3169 0.7606 0.1707 0.035 Uiso 1 1 calc R
C25 C 0.40955(11) 0.64473(10) 0.14618(6) 0.0278(2) Uani 1 1 d .
H25 H 0.3866 0.6460 0.1001 0.033 Uiso 1 1 calc R
C26 C 0.48528(10) 0.57387(9) 0.17255(6) 0.0233(2) Uani 1 1 d .
H26 H 0.5134 0.5280 0.1440 0.028 Uiso 1 1 calc R
C27 C 0.91485(8) 0.44786(8) 0.59153(5) 0.01590(17) Uani 1 1 d .
C28 C 0.95852(9) 0.37796(9) 0.63824(6) 0.0215(2) Uani 1 1 d .
H28 H 0.9442 0.3116 0.6300 0.026 Uiso 1 1 calc R
C29 C 1.02328(10) 0.40648(10) 0.69700(6) 0.0269(2) Uani 1 1 d .
H29 H 1.0511 0.3595 0.7283 0.032 Uiso 1 1 calc R
C30 C 1.04635(10) 0.50525(10) 0.70880(6) 0.0272(2) Uani 1 1 d .
H30 H 1.0905 0.5246 0.7478 0.033 Uiso 1 1 calc R
C31 C 1.00372(10) 0.57485(10) 0.66264(6) 0.0257(2) Uani 1 1 d .
H31 H 1.0196 0.6410 0.6707 0.031 Uiso 1 1 calc R
C32 C 0.93742(9) 0.54730(8) 0.60424(6) 0.02027(19) Uani 1 1 d .
H32 H 0.9082 0.5948 0.5737 0.024 Uiso 1 1 calc R
C33 C 0.75242(9) -0.04803(8) 0.43623(5) 0.01797(18) Uani 1 1 d .
C34 C 0.86580(10) -0.06113(8) 0.45948(6) 0.02063(19) Uani 1 1 d .
H34 H 0.9096 -0.0070 0.4739 0.025 Uiso 1 1 calc R
C35 C 0.91396(11) -0.15429(9) 0.46128(6) 0.0254(2) Uani 1 1 d .
H35 H 0.9897 -0.1626 0.4766 0.030 Uiso 1 1 calc R
C36 C 0.84813(12) -0.23499(9) 0.43995(7) 0.0304(3) Uani 1 1 d .
H36 H 0.8797 -0.2976 0.4415 0.036 Uiso 1 1 calc R
C37 C 0.73566(13) -0.22258(9) 0.41639(8) 0.0336(3) Uani 1 1 d .
H37 H 0.6923 -0.2768 0.4017 0.040 Uiso 1 1 calc R
C38 C 0.68720(11) -0.12936(9) 0.41451(7) 0.0272(2) Uani 1 1 d .
H38 H 0.6116 -0.1213 0.3988 0.033 Uiso 1 1 calc R
N1 N 0.45714(7) 0.28452(7) 0.33146(5) 0.01727(16) Uani 1 1 d .
N2 N 0.63277(7) 0.49086(6) 0.33511(4) 0.01567(15) Uani 1 1 d .
N3 N 0.81631(7) 0.32216(6) 0.52047(4) 0.01572(15) Uani 1 1 d .
N4 N 0.76581(7) 0.13019(6) 0.45252(4) 0.01565(15) Uani 1 1 d .
S1 S 0.37229(2) 0.41926(2) 0.400524(13) 0.01956(6) Uani 1 1 d .
S2 S 0.63722(2) 0.39595(2) 0.224248(13) 0.01804(5) Uani 1 1 d .
S3 S 0.80746(2) 0.491122(18) 0.462854(12) 0.01538(5) Uani 1 1 d .
S4 S 0.56898(2) 0.07824(2) 0.400118(14) 0.01880(5) Uani 1 1 d .

loop_
_atom_site_aniso_label
_atom_site_aniso_U_11
_atom_site_aniso_U_22
_atom_site_aniso_U_33
_atom_site_aniso_U_23
_atom_site_aniso_U_13
_atom_site_aniso_U_12
C1 0.0124(4) 0.0243(5) 0.0174(4) -0.0012(4) 0.0023(3) -0.0005(3)
C2 0.0133(4) 0.0185(4) 0.0164(4) -0.0007(3) 0.0025(3) 0.0015(3)
C3 0.0124(4) 0.0142(4) 0.0154(4) -0.0002(3) 0.0019(3) -0.0005(3)
C4 0.0140(4) 0.0160(4) 0.0166(4) -0.0003(3) -0.0006(3) -0.0020(3)
C5 0.0215(5) 0.0352(6) 0.0158(4) -0.0033(4) 0.0017(4) 0.0016(4)
C6 0.0187(5) 0.0201(5) 0.0236(5) -0.0037(4) 0.0031(4) 0.0045(4)
C7 0.0132(4) 0.0144(4) 0.0152(4) 0.0006(3) -0.0012(3) -0.0018(3)
C8 0.0115(4) 0.0141(4) 0.0164(4) 0.0000(3) -0.0004(3) -0.0007(3)
C9 0.0110(4) 0.0194(4) 0.0168(4) -0.0004(3) -0.0002(3) -0.0012(3)
C10 0.0128(4) 0.0157(4) 0.0156(4) 0.0010(3) 0.0033(3) 0.0005(3)
C11 0.0119(4) 0.0221(5) 0.0176(4) -0.0013(3) 0.0015(3) 0.0007(3)
C12 0.0153(4) 0.0189(4) 0.0152(4) 0.0014(3) 0.0043(3) 0.0031(3)
C13 0.0112(4) 0.0153(4) 0.0170(4) -0.0011(3) 0.0015(3) -0.0009(3)
C14 0.0166(4) 0.0150(4) 0.0163(4) 0.0001(3) 0.0012(3) -0.0023(3)
C15 0.0117(4) 0.0253(5) 0.0183(4) 0.0002(4) 0.0001(3) 0.0020(3)
C16 0.0145(4) 0.0287(5) 0.0205(5) 0.0019(4) 0.0034(3) 0.0057(4)
C17 0.0174(5) 0.0370(6) 0.0246(5) 0.0057(5) 0.0023(4) 0.0101(4)
C18 0.0210(5) 0.0423(7) 0.0218(5) 0.0047(5) -0.0015(4) 0.0078(5)
C19 0.0257(5) 0.0388(7) 0.0197(5) -0.0029(5) -0.0027(4) 0.0080(5)
C20 0.0216(5) 0.0313(6) 0.0201(5) -0.0026(4) -0.0019(4) 0.0086(4)
C21 0.0157(4) 0.0193(4) 0.0171(4) 0.0032(3) 0.0032(3) 0.0023(3)
C22 0.0223(5) 0.0223(5) 0.0204(5) -0.0003(4) 0.0008(4) 0.0053(4)
C23 0.0293(6) 0.0249(5) 0.0293(6) -0.0023(4) -0.0011(4) 0.0107(5)
C24 0.0295(6) 0.0269(6) 0.0304(6) 0.0048(5) -0.0023(5) 0.0099(5)
C25 0.0308(6) 0.0323(6) 0.0200(5) 0.0061(4) 0.0007(4) 0.0089(5)
C26 0.0245(5) 0.0289(6) 0.0169(4) 0.0028(4) 0.0037(4) 0.0080(4)
C27 0.0110(4) 0.0190(4) 0.0179(4) -0.0041(3) 0.0028(3) -0.0026(3)
C28 0.0198(5) 0.0232(5) 0.0205(5) -0.0016(4) -0.0022(4) -0.0028(4)
C29 0.0226(5) 0.0342(6) 0.0225(5) -0.0024(4) -0.0051(4) -0.0025(4)
C30 0.0190(5) 0.0402(7) 0.0221(5) -0.0109(5) 0.0007(4) -0.0080(5)
C31 0.0208(5) 0.0288(6) 0.0279(6) -0.0121(4) 0.0047(4) -0.0090(4)
C32 0.0170(4) 0.0201(5) 0.0240(5) -0.0059(4) 0.0036(4) -0.0036(4)
C33 0.0220(5) 0.0144(4) 0.0181(4) 0.0005(3) 0.0049(3) -0.0019(3)
C34 0.0251(5) 0.0171(4) 0.0194(4) 0.0007(4) 0.0007(4) 0.0015(4)
C35 0.0313(6) 0.0206(5) 0.0248(5) 0.0042(4) 0.0066(4) 0.0066(4)
C36 0.0406(7) 0.0151(5) 0.0385(7) 0.0048(4) 0.0190(6) 0.0032(5)
C37 0.0380(7) 0.0160(5) 0.0498(8) -0.0031(5) 0.0190(6) -0.0072(5)
C38 0.0259(6) 0.0181(5) 0.0390(7) -0.0031(4) 0.0096(5) -0.0059(4)
N1 0.0125(3) 0.0213(4) 0.0174(4) -0.0011(3) -0.0008(3) 0.0007(3)
N2 0.0149(4) 0.0165(4) 0.0161(3) 0.0011(3) 0.0040(3) 0.0022(3)
N3 0.0135(3) 0.0156(4) 0.0174(4) -0.0005(3) -0.0018(3) -0.0011(3)
N4 0.0162(4) 0.0135(3) 0.0166(4) 0.0010(3) -0.0012(3) -0.0014(3)
S1 0.01384(11) 0.02652(13) 0.01844(11) -0.00306(9) 0.00229(8) 0.00427(9)
S2 0.01732(11) 0.02296(12) 0.01420(10) -0.00074(8) 0.00334(8) 0.00409(9)
S3 0.01686(11) 0.01300(10) 0.01670(10) -0.00082(8) 0.00379(8) -0.00170(8)
S4 0.01526(11) 0.01751(11) 0.02290(12) -0.00197(9) -0.00153(8) -0.00471(8)

loop_
_atom_type_symbol
_atom_type_description
_atom_type_scat_dispersion_real
_atom_type_scat_dispersion_imag
_atom_type_scat_source
C C 0.0031 0.0016 'International Tables Vol C Tables 4.2.6.8 and 6.1.1.4'
H H 0.0000 0.0000 'International Tables Vol C Tables 4.2.6.8 and 6.1.1.4'
N N 0.0061 0.0033 'International Tables Vol C Tables 4.2.6.8 and 6.1.1.4'
S S 0.1250 0.1239 'International Tables Vol C Tables 4.2.6.8 and 6.1.1.4'

loop_
_geom_angle_atom_site_label_1
_geom_angle_atom_site_label_2
_geom_angle_atom_site_label_3
_geom_angle
C9 C1 C5 129.19(10)
C9 C1 S1 108.72(8)
C5 C1 S1 122.06(8)
C10 C2 C6 130.29(9)
C10 C2 S2 108.63(7)
C6 C2 S2 121.07(8)
C8 C3 C10 131.04(9)
C8 C3 S3 109.15(7)
C10 C3 S3 119.78(7)
C7 C4 C9 129.11(9)
C7 C4 S4 108.98(8)
C9 C4 S4 121.91(7)
C1 C5 H5A 109.5
C1 C5 H5B 109.5
H5A C5 H5B 109.5
C1 C5 H5C 109.5
H5A C5 H5C 109.5
H5B C5 H5C 109.5
C2 C6 H6A 109.5
C2 C6 H6B 109.5
H6A C6 H6B 109.5
C2 C6 H6C 109.5
H6A C6 H6C 109.5
H6B C6 H6C 109.5
C4 C7 N4 115.90(9)
C4 C7 C8 124.84(9)
N4 C7 C8 119.26(8)
C3 C8 N3 115.63(9)
C3 C8 C7 125.63(9)
N3 C8 C7 118.60(9)
C1 C9 N1 116.23(9)
C1 C9 C4 124.25(9)
N1 C9 C4 119.46(9)
C2 C10 N2 116.31(9)
C2 C10 C3 126.29(9)
N2 C10 C3 117.37(9)
N1 C11 C15 124.46(9)
N1 C11 S1 113.85(8)
C15 C11 S1 121.69(8)
N2 C12 C21 123.65(9)
N2 C12 S2 114.07(8)
C21 C12 S2 122.20(8)
N3 C13 C27 123.03(9)
N3 C13 S3 114.49(7)
C27 C13 S3 122.46(8)
N4 C14 C33 123.35(9)
N4 C14 S4 114.11(8)
C33 C14 S4 122.52(8)
C16 C15 C20 119.17(10)
C16 C15 C11 122.04(10)
C20 C15 C11 118.77(10)
C17 C16 C15 120.17(11)
C17 C16 H16 119.9
C15 C16 H16 119.9
C18 C17 C16 120.30(11)
C18 C17 H17 119.8
C16 C17 H17 119.8
C17 C18 C19 120.01(11)
C17 C18 H18 120.0
C19 C18 H18 120.0
C20 C19 C18 119.71(12)
C20 C19 H19 120.1
C18 C19 H19 120.1
C19 C20 C15 120.63(11)
C19 C20 H20 119.7
C15 C20 H20 119.7
C26 C21 C22 119.21(10)
C26 C21 C12 121.57(10)
C22 C21 C12 119.20(9)
C23 C22 C21 120.15(11)
C23 C22 H22 119.9
C21 C22 H22 119.9
C22 C23 C24 120.03(11)
C22 C23 H23 120.0
C24 C23 H23 120.0
C25 C24 C23 120.22(11)
C25 C24 H24 119.9
C23 C24 H24 119.9
C24 C25 C26 120.00(11)
C24 C25 H25 120.0
C26 C25 H25 120.0
C25 C26 C21 120.38(11)
C25 C26 H26 119.8
C21 C26 H26 119.8
C28 C27 C32 119.20(10)
C28 C27 C13 118.38(9)
C32 C27 C13 122.41(10)
C29 C28 C27 120.61(11)
C29 C28 H28 119.7
C27 C28 H28 119.7
C30 C29 C28 119.78(12)
C30 C29 H29 120.1
C28 C29 H29 120.1
C31 C30 C29 119.92(11)
C31 C30 H30 120.0
C29 C30 H30 120.0
C30 C31 C32 120.78(11)
C30 C31 H31 119.6
C32 C31 H31 119.6
C31 C32 C27 119.70(11)
C31 C32 H32 120.2
C27 C32 H32 120.2
C38 C33 C34 119.49(10)
C38 C33 C14 121.94(10)
C34 C33 C14 118.52(9)
C35 C34 C33 120.60(11)
C35 C34 H34 119.7
C33 C34 H34 119.7
C34 C35 C36 119.50(12)
C34 C35 H35 120.2
C36 C35 H35 120.2
C37 C36 C35 120.28(11)
C37 C36 H36 119.9
C35 C36 H36 119.9
C36 C37 C38 120.34(12)
C36 C37 H37 119.8
C38 C37 H37 119.8
C37 C38 C33 119.78(12)
C37 C38 H38 120.1
C33 C38 H38 120.1
C11 N1 C9 110.76(9)
C12 N2 C10 110.68(9)
C13 N3 C8 110.84(9)
C14 N4 C7 111.05(8)
C1 S1 C11 90.42(5)
C2 S2 C12 90.30(5)
C3 S3 C13 89.82(5)
C4 S4 C14 89.96(5)

loop_
_geom_bond_atom_site_label_1
_geom_bond_atom_site_label_2
_geom_bond_distance
C1 C9 1.3691(15)
C1 C5 1.4919(15)
C1 S1 1.7195(11)
C2 C10 1.3715(14)
C2 C6 1.4934(15)
C2 S2 1.7188(10)
C3 C8 1.3747(14)
C3 C10 1.4550(14)
C3 S3 1.7220(10)
C4 C7 1.3757(13)
C4 C9 1.4684(14)
C4 S4 1.7246(10)
C5 H5A 0.9600
C5 H5B 0.9600
C5 H5C 0.9600
C6 H6A 0.9600
C6 H6B 0.9600
C6 H6C 0.9600
C7 N4 1.3764(13)
C7 C8 1.4703(13)
C8 N3 1.3762(13)
C9 N1 1.3808(13)
C10 N2 1.3786(13)
C11 N1 1.3105(13)
C11 C15 1.4682(15)
C11 S1 1.7336(11)
C12 N2 1.3070(13)
C12 C21 1.4646(14)
C12 S2 1.7343(11)
C13 N3 1.3084(13)
C13 C27 1.4680(14)
C13 S3 1.7297(10)
C14 N4 1.3095(13)
C14 C33 1.4700(15)
C14 S4 1.7382(11)
C15 C16 1.3907(15)
C15 C20 1.3970(16)
C16 C17 1.3895(16)
C16 H16 0.9300
C17 C18 1.3857(18)
C17 H17 0.9300
C18 C19 1.3895(18)
C18 H18 0.9300
C19 C20 1.3873(16)
C19 H19 0.9300
C20 H20 0.9300
C21 C26 1.3903(15)
C21 C22 1.3980(15)
C22 C23 1.3846(16)
C22 H22 0.9300
C23 C24 1.3853(19)
C23 H23 0.9300
C24 C25 1.3816(19)
C24 H24 0.9300
C25 C26 1.3864(16)
C25 H25 0.9300
C26 H26 0.9300
C27 C28 1.3927(16)
C27 C32 1.3966(15)
C28 C29 1.3889(16)
C28 H28 0.9300
C29 C30 1.3862(18)
C29 H29 0.9300
C30 C31 1.379(2)
C30 H30 0.9300
C31 C32 1.3885(16)
C31 H31 0.9300
C32 H32 0.9300
C33 C38 1.3950(16)
C33 C34 1.3951(16)
C34 C35 1.3899(16)
C34 H34 0.9300
C35 C36 1.3901(19)
C35 H35 0.9300
C36 C37 1.385(2)
C36 H36 0.9300
C37 C38 1.3920(18)
C37 H37 0.9300
C38 H38 0.9300

loop_
_geom_torsion_atom_site_label_1
_geom_torsion_atom_site_label_2
_geom_torsion_atom_site_label_3
_geom_torsion_atom_site_label_4
_geom_torsion
C9 C4 C7 N4 179.14(10)
S4 C4 C7 N4 -1.16(11)
C9 C4 C7 C8 -1.82(17)
S4 C4 C7 C8 177.88(8)
C10 C3 C8 N3 174.92(10)
S3 C3 C8 N3 -3.08(11)
C10 C3 C8 C7 -9.47(17)
S3 C3 C8 C7 172.53(8)
C4 C7 C8 C3 -43.25(16)
N4 C7 C8 C3 135.76(10)
C4 C7 C8 N3 132.24(11)
N4 C7 C8 N3 -48.75(13)
C5 C1 C9 N1 -178.97(11)
S1 C1 C9 N1 -0.75(12)
C5 C1 C9 C4 -1.54(18)
S1 C1 C9 C4 176.68(8)
C7 C4 C9 C1 -56.78(16)
S4 C4 C9 C1 123.56(10)
C7 C4 C9 N1 120.57(12)
S4 C4 C9 N1 -59.09(12)
C6 C2 C10 N2 178.56(10)
S2 C2 C10 N2 -0.93(11)
C6 C2 C10 C3 0.93(18)
S2 C2 C10 C3 -178.56(8)
C8 C3 C10 C2 -43.06(17)
S3 C3 C10 C2 134.76(10)
C8 C3 C10 N2 139.33(11)
S3 C3 C10 N2 -42.85(12)
N1 C11 C15 C16 -178.64(11)
S1 C11 C15 C16 0.14(15)
N1 C11 C15 C20 0.20(17)
S1 C11 C15 C20 178.98(9)
C20 C15 C16 C17 0.07(18)
C11 C15 C16 C17 178.91(11)
C15 C16 C17 C18 -0.28(19)
C16 C17 C18 C19 0.2(2)
C17 C18 C19 C20 0.1(2)
C18 C19 C20 C15 -0.3(2)
C16 C15 C20 C19 0.21(19)
C11 C15 C20 C19 -178.67(12)
N2 C12 C21 C26 177.38(11)
S2 C12 C21 C26 -6.02(15)
N2 C12 C21 C22 -4.41(16)
S2 C12 C21 C22 172.19(9)
C26 C21 C22 C23 0.53(18)
C12 C21 C22 C23 -177.72(11)
C21 C22 C23 C24 0.6(2)
C22 C23 C24 C25 -1.2(2)
C23 C24 C25 C26 0.6(2)
C24 C25 C26 C21 0.5(2)
C22 C21 C26 C25 -1.07(18)
C12 C21 C26 C25 177.15(11)
N3 C13 C27 C28 8.57(15)
S3 C13 C27 C28 -170.18(8)
N3 C13 C27 C32 -172.55(10)
S3 C13 C27 C32 8.69(14)
C32 C27 C28 C29 0.33(17)
C13 C27 C28 C29 179.25(10)
C27 C28 C29 C30 -1.10(19)
C28 C29 C30 C31 0.86(19)
C29 C30 C31 C32 0.15(19)
C30 C31 C32 C27 -0.91(17)
C28 C27 C32 C31 0.67(16)
C13 C27 C32 C31 -178.20(10)
N4 C14 C33 C38 -179.53(11)
S4 C14 C33 C38 -1.52(15)
N4 C14 C33 C34 -1.98(15)
S4 C14 C33 C34 176.03(8)
C38 C33 C34 C35 -0.15(17)
C14 C33 C34 C35 -177.76(10)
C33 C34 C35 C36 -0.27(17)
C34 C35 C36 C37 0.69(19)
C35 C36 C37 C38 -0.7(2)
C36 C37 C38 C33 0.2(2)
C34 C33 C38 C37 0.16(18)
C14 C33 C38 C37 177.69(12)
C15 C11 N1 C9 177.20(10)
S1 C11 N1 C9 -1.66(11)
C1 C9 N1 C11 1.58(13)
C4 C9 N1 C11 -175.98(9)
C21 C12 N2 C10 175.91(9)
S2 C12 N2 C10 -0.94(11)
C2 C10 N2 C12 1.23(13)
C3 C10 N2 C12 179.08(9)
C27 C13 N3 C8 -179.27(9)
S3 C13 N3 C8 -0.43(11)
C3 C8 N3 C13 2.32(12)
C7 C8 N3 C13 -173.62(9)
C33 C14 N4 C7 177.73(9)
S4 C14 N4 C7 -0.44(11)
C4 C7 N4 C14 1.05(13)
C8 C7 N4 C14 -178.04(9)
C9 C1 S1 C11 -0.17(8)
C5 C1 S1 C11 178.21(10)
N1 C11 S1 C1 1.09(9)
C15 C11 S1 C1 -177.81(9)
C10 C2 S2 C12 0.31(8)
C6 C2 S2 C12 -179.24(9)
N2 C12 S2 C2 0.37(9)
C21 C12 S2 C2 -176.53(9)
C8 C3 S3 C13 2.26(8)
C10 C3 S3 C13 -176.00(8)
N3 C13 S3 C3 -1.10(8)
C27 C13 S3 C3 177.75(8)
C7 C4 S4 C14 0.72(8)
C9 C4 S4 C14 -179.55(9)
N4 C14 S4 C4 -0.17(8)
C33 C14 S4 C4 -178.36(9)
